data_2017059
loop_
_publ_author_name
'Zhao, Mei'
'Zhang, Xin-Yan'
'Ma, Jian-Ping'
'Huang, Ru-Qi'
'Guo, Dian-Shun'

_publ_section_title
;Self-inclusion structure of
 5,11,17,23-tetrakis(azidomethyl)-25,26,27,28-tetrahydroxycalix[4]arene, and
 5,11,17,23-tetra-<i>tert</i>-butyl-25,27-bis(chloroacetoxy)-26,28-bis(2-pyridylmethoxy)calix[4]arene
;
_journal_coeditor_code LN3123
_journal_issue 4
_journal_name_full 'Acta Crystallographica Section C'
_journal_page_first o186
_journal_page_last o190
_journal_paper_doi 10.1107/S0108270109010609
_journal_volume 65
_journal_year 2009
_chemical_formula_iupac 'C60 H68 Cl2 N2 O6'
_chemical_formula_moiety 'C60 H68 Cl2 N2 O6'
_chemical_formula_sum 'C60 H68 Cl2 N2 O6'
_chemical_formula_weight 984.06
_chemical_name_systematic
;
5,11,17,23-tetra-<i>tert</i>-butyl-25,27-bis(chloroacetoxy)-
26,28-bis(2-pyridylmethoxy)calix[4]arene
;
_space_group_IT_number 61
_symmetry_cell_setting orthorhombic
_symmetry_space_group_name_Hall '-P 2ac 2ab'
_symmetry_space_group_name_H-M 'P b c a'
_atom_sites_solution_hydrogens geom
_atom_sites_solution_primary direct
_atom_sites_solution_secondary difmap
_audit_creation_method SHELXL-97
_cell_angle_alpha 90.00
_cell_angle_beta 90.00
_cell_angle_gamma 90.00
_cell_formula_units_Z 8
_cell_length_a 19.280(3)
_cell_length_b 21.358(4)
_cell_length_c 27.670(5)
_cell_measurement_reflns_used 6800
_cell_measurement_temperature 173(2)
_cell_measurement_theta_max 21.631
_cell_measurement_theta_min 2.318
_cell_volume 11394(3)
_computing_cell_refinement 'SAINT (Bruker, 1999)'
_computing_data_collection 'SMART (Bruker, 1999)'
_computing_data_reduction 'SAINT (Bruker, 1999)'
_computing_molecular_graphics 'SHELXTL (Version 6.12; Sheldrick, 2008)'
_computing_publication_material 'SHELXTL (Version 6.12; Sheldrick, 2008)'
_computing_structure_refinement 'SHELXL97 (Sheldrick, 2008)'
_computing_structure_solution 'SHELXS97 (Sheldrick, 2008)'
_diffrn_ambient_temperature 173(2)
_diffrn_measured_fraction_theta_full 1.000
_diffrn_measured_fraction_theta_max 1.000
_diffrn_measurement_device_type 'Bruker SMART CCD area-detector'
_diffrn_measurement_method 'phi and omega scans'
_diffrn_radiation_monochromator graphite
_diffrn_radiation_source 'fine-focus sealed tube'
_diffrn_radiation_type MoK\a
_diffrn_radiation_wavelength 0.71073
_diffrn_reflns_av_R_equivalents 0.0817
_diffrn_reflns_av_sigmaI/netI 0.0683
_diffrn_reflns_limit_h_max 17
_diffrn_reflns_limit_h_min -23
_diffrn_reflns_limit_k_max 25
_diffrn_reflns_limit_k_min -25
_diffrn_reflns_limit_l_max 33
_diffrn_reflns_limit_l_min -27
_diffrn_reflns_number 57503
_diffrn_reflns_theta_full 25.50
_diffrn_reflns_theta_max 25.50
_diffrn_reflns_theta_min 1.60
_exptl_absorpt_coefficient_mu 0.163
_exptl_absorpt_correction_T_max 0.9760
_exptl_absorpt_correction_T_min 0.9302
_exptl_absorpt_correction_type multi-scan
_exptl_absorpt_process_details '(SADABS; Bruker, 1999)'
_exptl_crystal_colour colourless
_exptl_crystal_density_diffrn 1.147
_exptl_crystal_density_method 'not measured'
_exptl_crystal_description block
_exptl_crystal_F_000 4192
_exptl_crystal_size_max 0.45
_exptl_crystal_size_mid 0.21
_exptl_crystal_size_min 0.15
_refine_diff_density_max 0.650
_refine_diff_density_min -0.394
_refine_ls_extinction_method none
_refine_ls_goodness_of_fit_ref 1.022
_refine_ls_hydrogen_treatment constr
_refine_ls_matrix_type full
_refine_ls_number_parameters 729
_refine_ls_number_reflns 10602
_refine_ls_number_restraints 219
_refine_ls_restrained_S_all 1.036
_refine_ls_R_factor_all 0.1148
_refine_ls_R_factor_gt 0.0654
_refine_ls_shift/su_max 0.005
_refine_ls_shift/su_mean 0.000
_refine_ls_structure_factor_coef Fsqd
_refine_ls_weighting_details 'calc w=1/[\s^2^(Fo^2^)+(0.0970P)^2^+2.1062P] where P=(Fo^2^+2Fc^2^)/3'
_refine_ls_weighting_scheme calc
_refine_ls_wR_factor_gt 0.1637
_refine_ls_wR_factor_ref 0.1921
_reflns_number_gt 6355
_reflns_number_total 10602
_reflns_threshold_expression 'I > 2\s(I)'
_cod_data_source_file ln3123.cif
_cod_data_source_block II
_cod_depositor_comments
;
The following automatic conversions were performed:
'_symmetry_cell_setting' value 'Orthorhombic' changed to 'orthorhombic'
according to '/home/saulius/struct/CIF-dictionaries/cif_core.dic'
dictionary named 'cif_core.dic' version 2.4.1 from 2010-06-29.

Automatic conversion script
Id: cif_fix_enum 1527 2010-12-29 10:47:43Z saulius 

The following automatic conversions were performed:

'_symmetry_cell_setting' value 'Orthorhombic' changed to
'orthorhombic' according to
/home/saulius/struct/CIF-dictionaries/cif_core.dic dictionary named
'cif_core.dic' version 2.4.1 from 2010-06-29.

Automatic conversion script
Id: cif_fix_values 1715 2011-07-08 13:25:40Z adriana 
;
_cod_database_code 2017059
_cod_database_fobs_code 2017059

loop_
_symmetry_equiv_pos_as_xyz
'x, y, z'
'-x+1/2, -y, z+1/2'
'-x, y+1/2, -z+1/2'
'x+1/2, -y+1/2, -z'
'-x, -y, -z'
'x-1/2, y, -z-1/2'
'x, -y-1/2, z-1/2'
'-x-1/2, y-1/2, z'

loop_
_atom_site_type_symbol
_atom_site_label
_atom_site_fract_x
_atom_site_fract_y
_atom_site_fract_z
_atom_site_U_iso_or_equiv
_atom_site_adp_type
_atom_site_calc_flag
_atom_site_refinement_flags
_atom_site_occupancy
_atom_site_disorder_assembly
_atom_site_disorder_group
C C1 0.27395(12) 0.37545(14) 0.42051(10) 0.0895(6) Uani d PDU 0.5554(13) A 1
H H1A 0.2778 0.3320 0.4316 0.134 Uiso calc PR 0.5554(13) A 1
H H1B 0.2503 0.3765 0.3892 0.134 Uiso calc PR 0.5554(13) A 1
H H1C 0.2473 0.3998 0.4441 0.134 Uiso calc PR 0.5554(13) A 1
C C2 0.33282(16) 0.47384(10) 0.40101(10) 0.0900(8) Uani d PDU 0.5554(13) A 1
H H2A 0.3069 0.4945 0.4269 0.135 Uiso calc PR 0.5554(13) A 1
H H2B 0.3058 0.4753 0.3710 0.135 Uiso calc PR 0.5554(13) A 1
H H2C 0.3772 0.4954 0.3962 0.135 Uiso calc PR 0.5554(13) A 1
C C3 0.38874(15) 0.39897(17) 0.46104(8) 0.0942(7) Uani d PDU 0.5554(13) A 1
H H3A 0.3629 0.4180 0.4878 0.141 Uiso calc PR 0.5554(13) A 1
H H3B 0.4329 0.4210 0.4568 0.141 Uiso calc PR 0.5554(13) A 1
H H3C 0.3977 0.3548 0.4683 0.141 Uiso calc PR 0.5554(13) A 1
C C1' 0.38924(18) 0.45015(15) 0.44644(11) 0.0946(9) Uani d PDU 0.4446(13) A 2
H H1'1 0.3883 0.4917 0.4314 0.142 Uiso calc PR 0.4446(13) A 2
H H1'2 0.4373 0.4355 0.4487 0.142 Uiso calc PR 0.4446(13) A 2
H H1'3 0.3690 0.4526 0.4789 0.142 Uiso calc PR 0.4446(13) A 2
C C2' 0.3367(2) 0.34994(14) 0.45394(9) 0.0904(7) Uani d PDU 0.4446(13) A 2
H H2'1 0.3204 0.3681 0.4844 0.136 Uiso calc PR 0.4446(13) A 2
H H2'2 0.3811 0.3287 0.4593 0.136 Uiso calc PR 0.4446(13) A 2
H H2'3 0.3025 0.3197 0.4420 0.136 Uiso calc PR 0.4446(13) A 2
C C3' 0.27429(13) 0.42358(18) 0.40034(12) 0.0926(7) Uani d PDU 0.4446(13) A 2
H H3'1 0.2504 0.3882 0.3852 0.139 Uiso calc PR 0.4446(13) A 2
H H3'2 0.2774 0.4583 0.3773 0.139 Uiso calc PR 0.4446(13) A 2
H H3'3 0.2483 0.4371 0.4289 0.139 Uiso calc PR 0.4446(13) A 2
C C4 0.34671(6) 0.40374(6) 0.41527(4) 0.0567(4) Uani d D 1 . .
C C5 0.38737(6) 0.37502(6) 0.37349(4) 0.0424(4) Uani d . 1 A .
C C6 0.45232(6) 0.39737(5) 0.36099(4) 0.0410(4) Uani d . 1 . .
H H6 0.4727 0.4292 0.3803 0.049 Uiso calc R 1 A .
C C7 0.48890(6) 0.37492(5) 0.32112(4) 0.0358(3) Uani d . 1 A .
C C8 0.45675(6) 0.32964(5) 0.29307(4) 0.0328(3) Uani d . 1 . .
C C9 0.39628(6) 0.30022(5) 0.30749(4) 0.0351(3) Uani d . 1 A .
C C10 0.36242(6) 0.32520(5) 0.34761(4) 0.0373(3) Uani d . 1 . .
H H10 0.3199 0.3067 0.3575 0.045 Uiso calc R 1 A .
C C11 0.37162(6) 0.23968(5) 0.28397(4) 0.0369(3) Uani d . 1 . .
H H11A 0.3207 0.2359 0.2875 0.044 Uiso calc R 1 A .
H H11B 0.3828 0.2403 0.2490 0.044 Uiso calc R 1 . .
C C12 0.40692(5) 0.18390(5) 0.30783(4) 0.0312(3) Uani d . 1 A .
C C13 0.39348(6) 0.17075(5) 0.35611(4) 0.0362(3) Uani d . 1 . .
H H13 0.3605 0.1956 0.3729 0.043 Uiso calc R 1 A .
C C14 0.42663(6) 0.12237(5) 0.38094(4) 0.0354(3) Uani d . 1 A .
C C15 0.40669(7) 0.10824(6) 0.43342(4) 0.0502(4) Uani d . 1 . .
C C16 0.33079(9) 0.08601(9) 0.43500(6) 0.0931(6) Uani d . 1 A .
H H16A 0.3274 0.0442 0.4206 0.140 Uiso calc R 1 . .
H H16B 0.3017 0.1153 0.4168 0.140 Uiso calc R 1 . .
H H16C 0.3150 0.0844 0.4686 0.140 Uiso calc R 1 . .
C C17 0.41044(10) 0.16788(7) 0.46416(5) 0.0826(6) Uani d . 1 A .
H H17A 0.3963 0.1583 0.4974 0.124 Uiso calc R 1 . .
H H17B 0.3793 0.1996 0.4506 0.124 Uiso calc R 1 . .
H H17C 0.4581 0.1839 0.4641 0.124 Uiso calc R 1 . .
C C18 0.45294(11) 0.05901(9) 0.45582(6) 0.1245(8) Uani d . 1 A .
H H18A 0.4506 0.0205 0.4366 0.187 Uiso calc R 1 . .
H H18B 0.4373 0.0503 0.4888 0.187 Uiso calc R 1 . .
H H18C 0.5009 0.0743 0.4566 0.187 Uiso calc R 1 . .
C C19 0.47492(6) 0.08790(5) 0.35545(4) 0.0339(3) Uani d . 1 . .
H H19 0.4994 0.0557 0.3718 0.041 Uiso calc R 1 A .
C C20 0.48918(5) 0.09821(5) 0.30711(4) 0.0299(3) Uani d . 1 A .
C C21 0.45332(6) 0.14606(5) 0.28322(4) 0.0300(3) Uani d . 1 . .
C C22 0.41721(6) 0.12021(6) 0.20468(4) 0.0448(4) Uani d . 1 . .
H H22C 0.4223 0.0749 0.2111 0.054 Uiso calc PR 0.5165(13) A 1
H H22D 0.3688 0.1326 0.2118 0.054 Uiso calc PR 0.5165(13) A 1
H H22A 0.3688 0.1281 0.2148 0.054 Uiso d PR 0.4835(13) A 2
H H22B 0.4268 0.0748 0.2073 0.054 Uiso d PR 0.4835(13) A 2
C C23 0.43374(12) 0.13369(11) 0.15553(8) 0.0615(4) Uani d PDU 0.5165(13) A 1
C C24 0.47668(14) 0.09230(13) 0.13104(8) 0.0693(5) Uani d PDU 0.5165(13) A 1
H H24 0.4935 0.0554 0.1462 0.083 Uiso calc PR 0.5165(13) A 1
C C25 0.49456(15) 0.10698(11) 0.08260(9) 0.0767(5) Uani d PDU 0.5165(13) A 1
H H25A 0.5227 0.0797 0.0638 0.092 Uiso calc PR 0.5165(13) A 1
C C26 0.46964(14) 0.16200(11) 0.06398(8) 0.0751(5) Uani d PDU 0.5165(13) A 1
H H26A 0.4835 0.1740 0.0324 0.090 Uiso calc PR 0.5165(13) A 1
C C27 0.42547(14) 0.20051(13) 0.08921(7) 0.0717(5) Uani d PDU 0.5165(13) A 1
H H27A 0.4077 0.2375 0.0747 0.086 Uiso calc PR 0.5165(13) A 1
N N2 0.40769(11) 0.18499(11) 0.13483(6) 0.0662(4) Uani d PDU 0.5165(13) A 1
C C23' 0.42926(16) 0.14275(16) 0.15228(9) 0.0605(4) Uani d PU 0.4835(13) A 2
C C24' 0.46313(16) 0.11110(17) 0.11663(9) 0.0684(5) Uani d PU 0.4835(13) A 2
H H24' 0.4847 0.0724 0.1246 0.082 Uiso calc PR 0.4835(13) A 2
C C25' 0.46776(18) 0.13197(17) 0.07018(11) 0.0766(5) Uani d PU 0.4835(13) A 2
H H25B 0.4869 0.1074 0.0449 0.092 Uiso calc PR 0.4835(13) A 2
C C26' 0.44179(17) 0.19318(17) 0.06260(11) 0.0755(5) Uani d PU 0.4835(13) A 2
H H26B 0.4467 0.2117 0.0316 0.091 Uiso calc PR 0.4835(13) A 2
C C27' 0.40720(16) 0.22936(17) 0.10144(10) 0.0712(5) Uani d PU 0.4835(13) A 2
H H27B 0.3890 0.2699 0.0952 0.085 Uiso calc PR 0.4835(13) A 2
N N2' 0.40208(13) 0.20336(13) 0.14599(8) 0.0648(4) Uani d PU 0.4835(13) A 2
C C29 0.54527(6) 0.05932(5) 0.28236(4) 0.0330(3) Uani d . 1 . .
H H29A 0.5346 0.0142 0.2858 0.040 Uiso calc R 1 A .
H H29B 0.5468 0.0695 0.2475 0.040 Uiso calc R 1 . .
C C30 0.61448(6) 0.07369(5) 0.30539(4) 0.0296(3) Uani d . 1 A .
C C31 0.64430(6) 0.03450(5) 0.33961(4) 0.0320(3) Uani d . 1 . .
H H31 0.6228 -0.0046 0.3464 0.038 Uiso calc R 1 A .
C C32 0.70397(6) 0.05041(5) 0.36404(4) 0.0321(3) Uani d . 1 A .
C C33 0.73387(6) 0.10879(5) 0.35397(4) 0.0333(3) Uani d . 1 . .
H H33 0.7743 0.1209 0.3712 0.040 Uiso calc R 1 A .
C C34 0.70679(5) 0.14937(5) 0.32001(4) 0.0292(3) Uani d . 1 A .
C C35 0.64811(5) 0.12994(5) 0.29578(4) 0.0287(3) Uani d . 1 . .
C C36 0.73591(6) 0.00799(5) 0.40259(4) 0.0432(4) Uani d . 1 . .
C C37 0.70933(9) -0.05835(7) 0.40024(6) 0.1027(6) Uani d . 1 A .
H H37A 0.7219 -0.0769 0.3690 0.154 Uiso calc R 1 . .
H H37B 0.6587 -0.0583 0.4037 0.154 Uiso calc R 1 . .
H H37C 0.7301 -0.0830 0.4264 0.154 Uiso calc R 1 . .
C C38 0.81332(8) 0.00612(8) 0.39791(7) 0.1034(6) Uani d . 1 A .
H H38A 0.8325 -0.0229 0.4219 0.155 Uiso calc R 1 . .
H H38B 0.8323 0.0481 0.4034 0.155 Uiso calc R 1 . .
H H38C 0.8259 -0.0081 0.3654 0.155 Uiso calc R 1 . .
C C39 0.71857(12) 0.03580(8) 0.45221(5) 0.1144(8) Uani d . 1 A .
H H39A 0.6681 0.0392 0.4557 0.172 Uiso calc R 1 . .
H H39B 0.7395 0.0774 0.4550 0.172 Uiso calc R 1 . .
H H39C 0.7370 0.0085 0.4776 0.172 Uiso calc R 1 . .
C C40 0.64913(7) 0.17189(5) 0.21712(4) 0.0410(4) Uani d . 1 . .
C C41 0.60600(7) 0.21265(6) 0.18484(4) 0.0423(4) Uani d . 1 A .
H H41A 0.5967 0.2529 0.2014 0.051 Uiso calc R 1 . .
H H41B 0.5609 0.1919 0.1788 0.051 Uiso calc R 1 . .
C C42 0.73754(6) 0.21369(5) 0.31144(4) 0.0333(3) Uani d . 1 . .
H H42A 0.7382 0.2226 0.2763 0.040 Uiso calc R 1 A .
H H42B 0.7860 0.2145 0.3233 0.040 Uiso calc R 1 . .
C C43 0.69560(5) 0.26366(5) 0.33726(4) 0.0309(3) Uani d . 1 A .
C C44 0.69381(6) 0.26339(5) 0.38727(4) 0.0338(3) Uani d . 1 . .
H H44 0.7218 0.2340 0.4040 0.041 Uiso calc R 1 A .
C C45 0.65298(6) 0.30414(5) 0.41403(4) 0.0352(3) Uani d . 1 A .
C C46 0.64951(7) 0.29977(6) 0.46890(4) 0.0452(4) Uani d . 1 . .
C C47 0.59420(11) 0.25230(8) 0.48189(6) 0.1198(7) Uani d . 1 A .
H H47A 0.5884 0.2511 0.5171 0.180 Uiso calc R 1 . .
H H47B 0.6082 0.2108 0.4703 0.180 Uiso calc R 1 . .
H H47C 0.5502 0.2643 0.4667 0.180 Uiso calc R 1 . .
C C48 0.71944(9) 0.28010(10) 0.48994(5) 0.1028(7) Uani d . 1 A .
H H48A 0.7558 0.3080 0.4777 0.154 Uiso calc R 1 . .
H H48B 0.7297 0.2369 0.4803 0.154 Uiso calc R 1 . .
H H48C 0.7177 0.2828 0.5253 0.154 Uiso calc R 1 . .
C C49 0.63195(10) 0.36182(8) 0.49275(5) 0.0783(6) Uani d . 1 A .
H H49A 0.6657 0.3936 0.4827 0.117 Uiso calc R 1 . .
H H49B 0.6336 0.3570 0.5280 0.117 Uiso calc R 1 . .
H H49C 0.5853 0.3749 0.4830 0.117 Uiso calc R 1 . .
C C50 0.61199(6) 0.34576(5) 0.38780(4) 0.0348(3) Uani d . 1 . .
H H50 0.5825 0.3734 0.4051 0.042 Uiso calc R 1 A .
C C51 0.61214(6) 0.34878(5) 0.33771(4) 0.0306(3) Uani d . 1 A .
C C52 0.65562(6) 0.30813(5) 0.31282(4) 0.0288(3) Uani d . 1 . .
O O2 0.65609(4) 0.30856(3) 0.26247(2) 0.0321(2) Uani d . 1 A .
C C53 0.71757(6) 0.33499(5) 0.24075(4) 0.0339(3) Uani d . 1 . .
H H53A 0.7291 0.3115 0.2110 0.041 Uiso calc R 1 A .
H H53B 0.7570 0.3309 0.2634 0.041 Uiso calc R 1 . .
C C54 0.70710(6) 0.40284(5) 0.22849(4) 0.0290(3) Uani d . 1 A .
C C55 0.74836(7) 0.44927(5) 0.24704(4) 0.0438(4) Uani d . 1 . .
H H55 0.7851 0.4394 0.2686 0.053 Uiso calc R 1 A .
C C56 0.73564(8) 0.51019(6) 0.23396(5) 0.0582(5) Uani d . 1 A .
H H56 0.7633 0.5431 0.2467 0.070 Uiso calc R 1 . .
C C57 0.68322(7) 0.52330(6) 0.20262(4) 0.0488(4) Uani d . 1 . .
H H57 0.6739 0.5651 0.1928 0.059 Uiso calc R 1 A .
C C58 0.64483(7) 0.47493(5) 0.18592(4) 0.0462(4) Uani d . 1 A .
H H58 0.6080 0.4842 0.1642 0.055 Uiso calc R 1 . .
N N1 0.65524(5) 0.41467(4) 0.19793(3) 0.0406(3) Uani d . 1 . .
C C59 0.56322(6) 0.39393(5) 0.31181(4) 0.0352(3) Uani d . 1 . .
H H59A 0.5710 0.4371 0.3237 0.042 Uiso calc R 1 A .
H H59B 0.5727 0.3932 0.2766 0.042 Uiso calc R 1 . .
C C60 0.46480(7) 0.35110(6) 0.21107(4) 0.0435(4) Uani d . 1 . .
C C61 0.50687(7) 0.33853(6) 0.16687(4) 0.0476(4) Uani d . 1 A .
H H61A 0.5015 0.2940 0.1576 0.057 Uiso calc R 1 . .
H H61B 0.5565 0.3459 0.1742 0.057 Uiso calc R 1 . .
Cl Cl1 0.48204(2) 0.386347(19) 0.117946(13) 0.07868(14) Uani d . 1 . .
Cl Cl2 0.64671(2) 0.22763(2) 0.129509(12) 0.07814(14) Uani d . 1 . .
O O1 0.61772(4) 0.16970(3) 0.26075(2) 0.0313(2) Uani d . 1 A .
O O3 0.46492(4) 0.15558(3) 0.23417(2) 0.0345(2) Uani d . 1 A .
O O4 0.48723(4) 0.31410(3) 0.24811(2) 0.0353(2) Uani d . 1 A .
O O5 0.70226(5) 0.14692(4) 0.20739(3) 0.0690(3) Uani d . 1 A .
O O6 0.41963(5) 0.38855(5) 0.21474(3) 0.0763(3) Uani d . 1 A .

loop_
_atom_site_aniso_label
_atom_site_aniso_U_11
_atom_site_aniso_U_22
_atom_site_aniso_U_33
_atom_site_aniso_U_12
_atom_site_aniso_U_13
_atom_site_aniso_U_23
C1 0.0852(12) 0.1191(12) 0.0641(11) 0.0226(11) 0.0303(10) -0.0249(11)
C2 0.0948(14) 0.0973(14) 0.0778(13) 0.0492(12) 0.0320(12) -0.0209(12)
C3 0.0965(12) 0.1340(12) 0.0523(10) 0.0239(12) 0.0151(10) -0.0239(11)
C1' 0.1012(17) 0.1250(17) 0.0577(14) 0.0147(16) 0.0212(14) -0.0407(14)
C2' 0.0936(13) 0.1263(13) 0.0515(11) 0.0178(12) 0.0276(11) -0.0251(12)
C3' 0.0901(13) 0.1139(13) 0.0737(12) 0.0411(12) 0.0241(12) -0.0232(12)
C4 0.0517(8) 0.0717(9) 0.0467(7) 0.0125(7) 0.0069(6) -0.0151(7)
C5 0.0412(7) 0.0432(7) 0.0428(6) 0.0108(6) 0.0021(5) -0.0046(5)
C6 0.0424(7) 0.0357(6) 0.0448(6) 0.0098(6) -0.0041(6) -0.0092(5)
C7 0.0389(6) 0.0293(5) 0.0392(6) 0.0074(5) -0.0013(5) 0.0024(5)
C8 0.0347(6) 0.0326(6) 0.0313(5) 0.0095(5) -0.0005(5) -0.0014(5)
C9 0.0337(6) 0.0336(6) 0.0378(6) 0.0085(5) -0.0077(5) 0.0000(5)
C10 0.0277(6) 0.0451(6) 0.0391(6) 0.0069(5) 0.0028(5) 0.0016(5)
C11 0.0265(6) 0.0426(6) 0.0416(6) 0.0036(5) -0.0048(5) -0.0022(5)
C12 0.0237(5) 0.0317(6) 0.0383(6) -0.0058(5) -0.0051(5) -0.0038(5)
C13 0.0304(6) 0.0373(6) 0.0409(6) -0.0017(5) 0.0029(5) -0.0061(5)
C14 0.0347(6) 0.0370(6) 0.0344(6) -0.0061(5) 0.0001(5) -0.0024(5)
C15 0.0596(8) 0.0543(7) 0.0365(6) -0.0045(7) 0.0087(6) 0.0026(6)
C16 0.1004(12) 0.1120(12) 0.0668(10) -0.0431(11) 0.0255(9) 0.0066(9)
C17 0.1086(13) 0.0929(11) 0.0463(8) -0.0146(11) 0.0107(9) -0.0130(8)
C18 0.1755(18) 0.1456(14) 0.0525(9) 0.0825(13) 0.0431(10) 0.0468(9)
C19 0.0328(6) 0.0300(5) 0.0390(6) -0.0037(5) -0.0067(5) 0.0029(5)
C20 0.0261(6) 0.0289(5) 0.0348(6) -0.0050(5) -0.0022(5) -0.0029(5)
C21 0.0278(6) 0.0320(6) 0.0304(5) -0.0042(5) -0.0015(5) -0.0020(5)
C22 0.0401(7) 0.0562(7) 0.0381(6) -0.0033(6) -0.0078(5) -0.0096(6)
C23 0.0458(8) 0.1063(8) 0.0323(7) -0.0159(8) 0.0004(7) -0.0091(7)
C24 0.0585(9) 0.1109(9) 0.0384(8) -0.0130(9) 0.0038(8) -0.0147(8)
C25 0.0659(9) 0.1202(9) 0.0439(8) -0.0111(9) 0.0071(8) -0.0111(8)
C26 0.0665(9) 0.1178(9) 0.0409(8) -0.0121(9) 0.0047(8) -0.0039(8)
C27 0.0614(8) 0.1176(8) 0.0362(7) -0.0109(8) 0.0034(7) 0.0003(8)
N2 0.0539(7) 0.1138(8) 0.0309(7) -0.0100(8) 0.0001(7) 0.0019(7)
C23' 0.0464(8) 0.1042(8) 0.0310(7) -0.0137(8) 0.0008(7) -0.0061(8)
C24' 0.0583(8) 0.1127(8) 0.0341(8) -0.0129(8) 0.0023(7) -0.0106(8)
C25' 0.0683(9) 0.1200(9) 0.0415(8) -0.0126(9) 0.0007(8) -0.0021(9)
C26' 0.0665(9) 0.1214(9) 0.0386(8) -0.0143(9) 0.0011(8) 0.0000(9)
C27' 0.0612(9) 0.1160(9) 0.0363(8) -0.0141(9) 0.0024(8) 0.0050(9)
N2' 0.0534(8) 0.1083(8) 0.0328(7) -0.0127(8) -0.0019(7) 0.0030(7)
C29 0.0391(6) 0.0259(5) 0.0341(6) -0.0002(5) -0.0021(5) 0.0004(5)
C30 0.0323(6) 0.0266(5) 0.0300(5) 0.0038(5) 0.0036(5) 0.0009(4)
C31 0.0306(6) 0.0246(5) 0.0409(6) 0.0011(5) 0.0065(5) 0.0052(5)
C32 0.0304(6) 0.0310(6) 0.0349(6) 0.0023(5) 0.0030(5) 0.0064(5)
C33 0.0270(6) 0.0353(6) 0.0375(6) 0.0064(5) -0.0002(5) 0.0058(5)
C34 0.0275(5) 0.0239(5) 0.0362(5) 0.0035(5) 0.0089(5) 0.0038(5)
C35 0.0292(6) 0.0293(5) 0.0276(5) 0.0088(5) 0.0058(4) 0.0043(4)
C36 0.0409(7) 0.0409(6) 0.0477(6) 0.0032(6) -0.0053(6) 0.0190(5)
C37 0.1125(12) 0.0513(8) 0.1444(13) -0.0224(9) -0.0728(10) 0.0514(8)
C38 0.0501(9) 0.0971(10) 0.1631(14) 0.0118(9) -0.0173(9) 0.0858(9)
C39 0.190(2) 0.1005(12) 0.0529(9) 0.0443(14) -0.0048(11) 0.0324(8)
C40 0.0507(7) 0.0349(6) 0.0374(6) 0.0110(6) 0.0067(6) 0.0063(5)
C41 0.0508(7) 0.0436(6) 0.0324(6) 0.0020(6) -0.0016(6) 0.0077(5)
C42 0.0286(6) 0.0290(5) 0.0424(6) 0.0017(5) 0.0069(5) 0.0059(5)
C43 0.0268(6) 0.0242(5) 0.0415(6) -0.0030(5) 0.0033(5) 0.0053(5)
C44 0.0306(6) 0.0301(6) 0.0406(6) -0.0007(5) -0.0022(5) 0.0098(5)
C45 0.0335(6) 0.0339(6) 0.0381(6) -0.0067(5) 0.0002(5) 0.0031(5)
C46 0.0550(8) 0.0456(7) 0.0351(6) -0.0063(6) 0.0018(6) 0.0062(5)
C47 0.1737(16) 0.1305(13) 0.0552(10) -0.0993(11) 0.0172(10) 0.0104(9)
C48 0.1011(13) 0.1614(17) 0.0458(9) 0.0450(12) -0.0226(9) -0.0127(10)
C49 0.1213(14) 0.0774(10) 0.0361(7) 0.0087(10) 0.0149(8) -0.0002(7)
C50 0.0328(6) 0.0319(6) 0.0396(6) -0.0013(5) 0.0055(5) -0.0039(5)
C51 0.0279(6) 0.0239(5) 0.0400(6) -0.0013(5) 0.0000(5) 0.0006(5)
C52 0.0298(6) 0.0250(5) 0.0317(5) -0.0082(5) 0.0019(5) 0.0023(4)
O2 0.0340(4) 0.0277(4) 0.0346(4) -0.0016(3) 0.0035(3) 0.0035(3)
C53 0.0344(6) 0.0300(6) 0.0375(6) 0.0022(5) 0.0086(5) 0.0058(5)
C54 0.0299(6) 0.0291(5) 0.0280(5) 0.0026(5) 0.0036(4) 0.0045(4)
C55 0.0458(7) 0.0389(6) 0.0467(6) -0.0094(6) -0.0131(6) 0.0087(6)
C56 0.0680(9) 0.0356(7) 0.0710(9) -0.0154(7) -0.0138(7) 0.0005(6)
C57 0.0604(8) 0.0300(6) 0.0559(7) 0.0065(6) 0.0027(7) 0.0089(6)
C58 0.0483(7) 0.0412(6) 0.0492(7) 0.0108(6) -0.0061(6) 0.0115(6)
N1 0.0441(6) 0.0340(5) 0.0438(5) 0.0021(5) -0.0086(5) 0.0046(4)
C59 0.0374(6) 0.0266(5) 0.0415(6) 0.0043(5) 0.0022(5) -0.0012(5)
C60 0.0468(7) 0.0439(7) 0.0397(6) 0.0141(6) -0.0034(6) 0.0028(5)
C61 0.0546(8) 0.0479(7) 0.0401(6) 0.0115(6) -0.0048(6) 0.0048(6)
Cl1 0.0960(3) 0.0909(3) 0.04915(19) 0.0336(2) -0.00049(19) 0.02293(18)
Cl2 0.0995(3) 0.0951(3) 0.03986(18) 0.0199(2) 0.01232(19) 0.02296(18)
O1 0.0331(4) 0.0306(4) 0.0302(4) 0.0074(3) 0.0010(3) 0.0073(3)
O3 0.0336(4) 0.0414(4) 0.0284(4) -0.0005(4) -0.0046(3) -0.0009(3)
O4 0.0392(4) 0.0330(4) 0.0336(4) 0.0105(4) 0.0014(3) 0.0011(3)
O5 0.0833(6) 0.0756(6) 0.0481(5) 0.0410(5) 0.0232(5) 0.0158(5)
O6 0.0908(7) 0.0826(6) 0.0554(5) 0.0579(5) 0.0096(5) 0.0175(5)

loop_
_atom_type_symbol
_atom_type_description
_atom_type_scat_dispersion_real
_atom_type_scat_dispersion_imag
_atom_type_scat_source
C C 0.0033 0.0016 'International Tables Vol C Tables 4.2.6.8 and 6.1.1.4'
H H 0.0000 0.0000 'International Tables Vol C Tables 4.2.6.8 and 6.1.1.4'
N N 0.0061 0.0033 'International Tables Vol C Tables 4.2.6.8 and 6.1.1.4'
O O 0.0106 0.0060 'International Tables Vol C Tables 4.2.6.8 and 6.1.1.4'
Cl Cl 0.1484 0.1585 'International Tables Vol C Tables 4.2.6.8 and 6.1.1.4'

loop_
_geom_angle_atom_site_label_1
_geom_angle_atom_site_label_2
_geom_angle_atom_site_label_3
_geom_angle_site_symmetry_1
_geom_angle_site_symmetry_3
_geom_angle
_geom_angle_publ_flag
C4 C1 H1A . . 109.5 ?
C4 C1 H1B . . 109.5 ?
C4 C1 H1C . . 109.5 ?
C4 C2 H2A . . 109.5 ?
C4 C2 H2B . . 109.5 ?
C4 C2 H2C . . 109.5 ?
C4 C3 H3A . . 109.5 ?
C4 C3 H3B . . 109.5 ?
C4 C3 H3C . . 109.5 ?
C4 C1' H1'1 . . 109.5 ?
C4 C1' H1'2 . . 109.5 ?
H1'1 C1' H1'2 . . 109.5 ?
C4 C1' H1'3 . . 109.5 ?
H1'1 C1' H1'3 . . 109.5 ?
H1'2 C1' H1'3 . . 109.5 ?
C4 C2' H2'1 . . 109.5 ?
C4 C2' H2'2 . . 109.5 ?
H2'1 C2' H2'2 . . 109.5 ?
C4 C2' H2'3 . . 109.5 ?
H2'1 C2' H2'3 . . 109.5 ?
H2'2 C2' H2'3 . . 109.5 ?
C4 C3' H3'1 . . 109.5 ?
C4 C3' H3'2 . . 109.5 ?
H3'1 C3' H3'2 . . 109.5 ?
C4 C3' H3'3 . . 109.5 ?
H3'1 C3' H3'3 . . 109.5 ?
H3'2 C3' H3'3 . . 109.5 ?
C3 C4 C5 . . 109.46(14) ?
C3' C4 C5 . . 112.28(15) ?
C3 C4 C1 . . 112.69(17) ?
C5 C4 C1 . . 112.53(14) ?
C3' C4 C1' . . 117.4(2) ?
C5 C4 C1' . . 114.02(15) ?
C3 C4 C2 . . 111.53(18) ?
C5 C4 C2 . . 106.28(13) ?
C1 C4 C2 . . 104.08(17) ?
C3' C4 C2' . . 106.0(2) ?
C5 C4 C2' . . 106.44(14) ?
C1' C4 C2' . . 98.79(18) ?
C10 C5 C6 . . 117.07(11) ?
C10 C5 C4 . . 121.87(11) ?
C6 C5 C4 . . 121.04(11) ?
C5 C6 C7 . . 122.47(11) ?
C5 C6 H6 . . 118.8 ?
C7 C6 H6 . . 118.8 ?
C8 C7 C6 . . 117.17(11) ?
C8 C7 C59 . . 121.05(10) ?
C6 C7 C59 . . 121.47(10) ?
C9 C8 C7 . . 122.16(10) ?
C9 C8 O4 . . 119.80(9) ?
C7 C8 O4 . . 118.04(10) ?
C8 C9 C10 . . 116.78(10) ?
C8 C9 C11 . . 121.69(10) ?
C10 C9 C11 . . 121.25(10) ?
C5 C10 C9 . . 123.31(11) ?
C5 C10 H10 . . 118.3 ?
C9 C10 H10 . . 118.3 ?
C12 C11 C9 . . 109.83(9) ?
C12 C11 H11A . . 109.7 ?
C9 C11 H11A . . 109.7 ?
C12 C11 H11B . . 109.7 ?
C9 C11 H11B . . 109.7 ?
H11A C11 H11B . . 108.2 ?
C21 C12 C13 . . 118.38(10) ?
C21 C12 C11 . . 122.16(9) ?
C13 C12 C11 . . 119.45(10) ?
C12 C13 C14 . . 122.50(10) ?
C12 C13 H13 . . 118.7 ?
C14 C13 H13 . . 118.7 ?
C19 C14 C13 . . 116.89(10) ?
C19 C14 C15 . . 123.25(10) ?
C13 C14 C15 . . 119.83(10) ?
C18 C15 C14 . . 112.19(11) ?
C18 C15 C17 . . 108.82(12) ?
C14 C15 C17 . . 110.49(11) ?
C18 C15 C16 . . 109.56(13) ?
C14 C15 C16 . . 109.04(11) ?
C17 C15 C16 . . 106.58(13) ?
C15 C16 H16A . . 109.5 ?
C15 C16 H16B . . 109.5 ?
H16A C16 H16B . . 109.5 ?
C15 C16 H16C . . 109.5 ?
H16A C16 H16C . . 109.5 ?
H16B C16 H16C . . 109.5 ?
C15 C17 H17A . . 109.5 ?
C15 C17 H17B . . 109.5 ?
H17A C17 H17B . . 109.5 ?
C15 C17 H17C . . 109.5 ?
H17A C17 H17C . . 109.5 ?
H17B C17 H17C . . 109.5 ?
C15 C18 H18A . . 109.5 ?
C15 C18 H18B . . 109.5 ?
H18A C18 H18B . . 109.5 ?
C15 C18 H18C . . 109.5 ?
H18A C18 H18C . . 109.5 ?
H18B C18 H18C . . 109.5 ?
C14 C19 C20 . . 122.89(10) ?
C14 C19 H19 . . 118.6 ?
C20 C19 H19 . . 118.6 ?
C19 C20 C21 . . 118.34(10) ?
C19 C20 C29 . . 119.22(9) ?
C21 C20 C29 . . 122.39(9) ?
C12 C21 O3 . . 119.90(9) ?
C12 C21 C20 . . 120.87(9) ?
O3 C21 C20 . . 119.23(9) ?
C23 C22 O3 . . 106.93(13) ?
O3 C22 C23' . . 105.77(14) ?
O3 C22 H22C . . 110.3 ?
C23' C22 H22C . . 117.3 ?
O3 C22 H22D . . 110.3 ?
C23' C22 H22D . . 104.3 ?
H22C C22 H22D . . 108.6 ?
C23 C22 H22A . . 116.6 ?
O3 C22 H22A . . 110.6 ?
C23 C22 H22B . . 103.1 ?
O3 C22 H22B . . 110.7 ?
H22A C22 H22B . . 108.8 ?
N2 C23 C24 . . 122.5(2) ?
N2 C23 C22 . . 119.40(19) ?
C24 C23 C22 . . 118.1(2) ?
C23 C24 C25 . . 117.7(2) ?
C23 C24 H24 . . 121.1 ?
C25 C24 H24 . . 121.1 ?
C26 C25 C24 . . 117.4(2) ?
C26 C25 H25A . . 121.3 ?
C24 C25 H25A . . 121.3 ?
C25 C26 C27 . . 122.7(2) ?
C25 C26 H26A . . 118.7 ?
C27 C26 H26A . . 118.7 ?
N2 C27 C26 . . 119.0(2) ?
N2 C27 H27A . . 120.5 ?
C26 C27 H27A . . 120.5 ?
C23 N2 C27 . . 120.5(2) ?
C24' C23' N2' . . 123.0(3) ?
C24' C23' C22 . . 126.6(3) ?
N2' C23' C22 . . 110.3(2) ?
C23' C24' C25' . . 123.5(3) ?
C23' C24' H24' . . 118.3 ?
C25' C24' H24' . . 118.3 ?
C24' C25' C26' . . 114.7(3) ?
C24' C25' H25B . . 122.6 ?
C26' C25' H25B . . 122.6 ?
C25' C26' C27' . . 122.2(3) ?
C25' C26' H26B . . 118.9 ?
C27' C26' H26B . . 118.9 ?
N2' C27' C26' . . 118.6(3) ?
N2' C27' H27B . . 120.7 ?
C26' C27' H27B . . 120.7 ?
C27' N2' C23' . . 117.5(3) ?
C30 C29 C20 . . 109.04(9) ?
C30 C29 H29A . . 109.9 ?
C20 C29 H29A . . 109.9 ?
C30 C29 H29B . . 109.9 ?
C20 C29 H29B . . 109.9 ?
H29A C29 H29B . . 108.3 ?
C31 C30 C35 . . 117.26(10) ?
C31 C30 C29 . . 122.08(9) ?
C35 C30 C29 . . 120.45(9) ?
C32 C31 C30 . . 122.14(10) ?
C32 C31 H31 . . 118.9 ?
C30 C31 H31 . . 118.9 ?
C31 C32 C33 . . 117.75(10) ?
C31 C32 C36 . . 122.19(10) ?
C33 C32 C36 . . 120.01(10) ?
C34 C33 C32 . . 122.55(10) ?
C34 C33 H33 . . 118.7 ?
C32 C33 H33 . . 118.7 ?
C35 C34 C33 . . 116.89(9) ?
C35 C34 C42 . . 121.19(9) ?
C33 C34 C42 . . 121.84(10) ?
C34 C35 C30 . . 123.33(9) ?
C34 C35 O1 . . 119.47(9) ?
C30 C35 O1 . . 117.13(9) ?
C38 C36 C37 . . 108.04(12) ?
C38 C36 C32 . . 110.89(11) ?
C37 C36 C32 . . 112.94(11) ?
C38 C36 C39 . . 107.76(14) ?
C37 C36 C39 . . 109.18(12) ?
C32 C36 C39 . . 107.90(11) ?
C36 C37 H37A . . 109.5 ?
C36 C37 H37B . . 109.5 ?
H37A C37 H37B . . 109.5 ?
C36 C37 H37C . . 109.5 ?
H37A C37 H37C . . 109.5 ?
H37B C37 H37C . . 109.5 ?
C36 C38 H38A . . 109.5 ?
C36 C38 H38B . . 109.5 ?
H38A C38 H38B . . 109.5 ?
C36 C38 H38C . . 109.5 ?
H38A C38 H38C . . 109.5 ?
H38B C38 H38C . . 109.5 ?
C36 C39 H39A . . 109.5 ?
C36 C39 H39B . . 109.5 ?
H39A C39 H39B . . 109.5 ?
C36 C39 H39C . . 109.5 ?
H39A C39 H39C . . 109.5 ?
H39B C39 H39C . . 109.5 ?
O5 C40 O1 . . 125.06(11) ?
O5 C40 C41 . . 127.23(11) ?
O1 C40 C41 . . 107.68(10) ?
C40 C41 Cl2 . . 112.25(9) ?
C40 C41 H41A . . 109.2 ?
Cl2 C41 H41A . . 109.2 ?
C40 C41 H41B . . 109.2 ?
Cl2 C41 H41B . . 109.2 ?
H41A C41 H41B . . 107.9 ?
C34 C42 C43 . . 110.82(9) ?
C34 C42 H42A . . 109.5 ?
C43 C42 H42A . . 109.5 ?
C34 C42 H42B . . 109.5 ?
C43 C42 H42B . . 109.5 ?
H42A C42 H42B . . 108.1 ?
C44 C43 C52 . . 118.22(10) ?
C44 C43 C42 . . 118.75(9) ?
C52 C43 C42 . . 122.94(10) ?
C43 C44 C45 . . 123.03(10) ?
C43 C44 H44 . . 118.5 ?
C45 C44 H44 . . 118.5 ?
C44 C45 C50 . . 116.35(10) ?
C44 C45 C46 . . 121.23(10) ?
C50 C45 C46 . . 122.25(10) ?
C47 C46 C49 . . 108.91(12) ?
C47 C46 C45 . . 107.98(11) ?
C49 C46 C45 . . 112.92(10) ?
C47 C46 C48 . . 110.30(13) ?
C49 C46 C48 . . 105.72(12) ?
C45 C46 C48 . . 110.99(11) ?
C46 C47 H47A . . 109.5 ?
C46 C47 H47B . . 109.5 ?
H47A C47 H47B . . 109.5 ?
C46 C47 H47C . . 109.5 ?
H47A C47 H47C . . 109.5 ?
H47B C47 H47C . . 109.5 ?
C46 C48 H48A . . 109.5 ?
C46 C48 H48B . . 109.5 ?
H48A C48 H48B . . 109.5 ?
C46 C48 H48C . . 109.5 ?
H48A C48 H48C . . 109.5 ?
H48B C48 H48C . . 109.5 ?
C46 C49 H49A . . 109.5 ?
C46 C49 H49B . . 109.5 ?
H49A C49 H49B . . 109.5 ?
C46 C49 H49C . . 109.5 ?
H49A C49 H49C . . 109.5 ?
H49B C49 H49C . . 109.5 ?
C51 C50 C45 . . 123.29(10) ?
C51 C50 H50 . . 118.4 ?
C45 C50 H50 . . 118.4 ?
C50 C51 C52 . . 117.86(10) ?
C50 C51 C59 . . 119.79(9) ?
C52 C51 C59 . . 122.30(9) ?
C51 C52 O2 . . 119.70(9) ?
C51 C52 C43 . . 121.16(10) ?
O2 C52 C43 . . 119.00(9) ?
C52 O2 C53 . . 115.10(8) ?
O2 C53 C54 . . 111.16(9) ?
O2 C53 H53A . . 109.4 ?
C54 C53 H53A . . 109.4 ?
O2 C53 H53B . . 109.4 ?
C54 C53 H53B . . 109.4 ?
H53A C53 H53B . . 108.0 ?
N1 C54 C55 . . 122.36(10) ?
N1 C54 C53 . . 115.26(9) ?
C55 C54 C53 . . 122.38(10) ?
C54 C55 C56 . . 118.91(12) ?
C54 C55 H55 . . 120.5 ?
C56 C55 H55 . . 120.5 ?
C57 C56 C55 . . 119.72(12) ?
C57 C56 H56 . . 120.1 ?
C55 C56 H56 . . 120.1 ?
C58 C57 C56 . . 117.85(11) ?
C58 C57 H57 . . 121.1 ?
C56 C57 H57 . . 121.1 ?
N1 C58 C57 . . 124.42(12) ?
N1 C58 H58 . . 117.8 ?
C57 C58 H58 . . 117.8 ?
C54 N1 C58 . . 116.75(10) ?
C7 C59 C51 . . 109.62(9) ?
C7 C59 H59A . . 109.7 ?
C51 C59 H59A . . 109.7 ?
C7 C59 H59B . . 109.7 ?
C51 C59 H59B . . 109.7 ?
H59A C59 H59B . . 108.2 ?
O6 C60 O4 . . 123.95(11) ?
O6 C60 C61 . . 126.19(11) ?
O4 C60 C61 . . 109.83(10) ?
C60 C61 Cl1 . . 112.20(9) ?
C60 C61 H61A . . 109.2 ?
Cl1 C61 H61A . . 109.2 ?
C60 C61 H61B . . 109.2 ?
Cl1 C61 H61B . . 109.2 ?
H61A C61 H61B . . 107.9 ?
C40 O1 C35 . . 116.55(8) ?
C21 O3 C22 . . 111.90(8) ?
C60 O4 C8 . . 113.13(8) ?

loop_
_geom_bond_atom_site_label_1
_geom_bond_atom_site_label_2
_geom_bond_site_symmetry_2
_geom_bond_distance
_geom_bond_publ_flag
C1 C4 . 1.534(3) ?
C1 H1A . 0.9800 ?
C1 H1B . 0.9800 ?
C1 H1C . 0.9800 ?
C2 C4 . 1.571(2) ?
C2 H2A . 0.9800 ?
C2 H2B . 0.9800 ?
C2 H2C . 0.9800 ?
C3 C4 . 1.507(3) ?
C3 H3A . 0.9800 ?
C3 H3B . 0.9800 ?
C3 H3C . 0.9800 ?
C1' C4 . 1.549(3) ?
C1' H1'1 . 0.9800 ?
C1' H1'2 . 0.9800 ?
C1' H1'3 . 0.9800 ?
C2' C4 . 1.582(3) ?
C2' H2'1 . 0.9800 ?
C2' H2'2 . 0.9800 ?
C2' H2'3 . 0.9800 ?
C3' C4 . 1.516(3) ?
C3' H3'1 . 0.9800 ?
C3' H3'2 . 0.9800 ?
C3' H3'3 . 0.9800 ?
C4 C5 . 1.5256(17) ?
C5 C10 . 1.3700(16) ?
C5 C6 . 1.3839(17) ?
C6 C7 . 1.3946(16) ?
C6 H6 . 0.9500 ?
C7 C8 . 1.3863(15) ?
C7 C59 . 1.5113(16) ?
C8 C9 . 1.3834(16) ?
C8 O4 . 1.4153(13) ?
C9 C10 . 1.3939(16) ?
C9 C11 . 1.5237(16) ?
C10 H10 . 0.9500 ?
C11 C12 . 1.5226(15) ?
C11 H11A . 0.9900 ?
C11 H11B . 0.9900 ?
C12 C21 . 1.3845(15) ?
C12 C13 . 1.3896(15) ?
C13 C14 . 1.3958(16) ?
C13 H13 . 0.9500 ?
C14 C19 . 1.3805(16) ?
C14 C15 . 1.5323(16) ?
C15 C18 . 1.512(2) ?
C15 C17 . 1.533(2) ?
C15 C16 . 1.539(2) ?
C16 H16A . 0.9800 ?
C16 H16B . 0.9800 ?
C16 H16C . 0.9800 ?
C17 H17A . 0.9800 ?
C17 H17B . 0.9800 ?
C17 H17C . 0.9800 ?
C18 H18A . 0.9800 ?
C18 H18B . 0.9800 ?
C18 H18C . 0.9800 ?
C19 C20 . 1.3834(15) ?
C19 H19 . 0.9500 ?
C20 C21 . 1.3997(15) ?
C20 C29 . 1.5258(15) ?
C21 O3 . 1.3903(12) ?
C22 C23 . 1.426(2) ?
C22 O3 . 1.4432(14) ?
C22 C23' . 1.545(3) ?
C22 H22C . 0.9900 ?
C22 H22D . 0.9900 ?
C22 H22A . 0.9900 ?
C22 H22B . 0.9900 ?
C23 N2 . 1.335(3) ?
C23 C24 . 1.388(3) ?
C24 C25 . 1.419(3) ?
C24 H24 . 0.9500 ?
C25 C26 . 1.370(3) ?
C25 H25A . 0.9500 ?
C26 C27 . 1.374(3) ?
C26 H26A . 0.9500 ?
C27 N2 . 1.349(3) ?
C27 H27A . 0.9500 ?
C23' C24' . 1.363(4) ?
C23' N2' . 1.407(4) ?
C24' C25' . 1.363(4) ?
C24' H24' . 0.9500 ?
C25' C26' . 1.415(5) ?
C25' H25B . 0.9500 ?
C26' C27' . 1.482(4) ?
C26' H26B . 0.9500 ?
C27' N2' . 1.355(4) ?
C27' H27B . 0.9500 ?
C29 C30 . 1.5104(15) ?
C29 H29A . 0.9900 ?
C29 H29B . 0.9900 ?
C30 C31 . 1.3883(15) ?
C30 C35 . 1.3908(15) ?
C31 C32 . 1.3770(15) ?
C31 H31 . 0.9500 ?
C32 C33 . 1.4016(15) ?
C32 C36 . 1.5291(16) ?
C33 C34 . 1.3809(15) ?
C33 H33 . 0.9500 ?
C34 C35 . 1.3788(15) ?
C34 C42 . 1.5150(14) ?
C35 O1 . 1.4158(12) ?
C36 C38 . 1.499(2) ?
C36 C37 . 1.5082(19) ?
C36 C39 . 1.533(2) ?
C37 H37A . 0.9800 ?
C37 H37B . 0.9800 ?
C37 H37C . 0.9800 ?
C38 H38A . 0.9800 ?
C38 H38B . 0.9800 ?
C38 H38C . 0.9800 ?
C39 H39A . 0.9800 ?
C39 H39B . 0.9800 ?
C39 H39C . 0.9800 ?
C40 O5 . 1.1859(16) ?
C40 O1 . 1.3513(13) ?
C40 C41 . 1.4992(17) ?
C41 Cl2 . 1.7499(12) ?
C41 H41A . 0.9900 ?
C41 H41B . 0.9900 ?
C42 C43 . 1.5177(15) ?
C42 H42A . 0.9900 ?
C42 H42B . 0.9900 ?
C43 C44 . 1.3840(15) ?
C43 C52 . 1.3978(15) ?
C44 C45 . 1.3877(16) ?
C44 H44 . 0.9500 ?
C45 C50 . 1.3932(16) ?
C45 C46 . 1.5225(16) ?
C46 C47 . 1.514(2) ?
C46 C49 . 1.519(2) ?
C46 C48 . 1.527(2) ?
C47 H47A . 0.9800 ?
C47 H47B . 0.9800 ?
C47 H47C . 0.9800 ?
C48 H48A . 0.9800 ?
C48 H48B . 0.9800 ?
C48 H48C . 0.9800 ?
C49 H49A . 0.9800 ?
C49 H49B . 0.9800 ?
C49 H49C . 0.9800 ?
C50 C51 . 1.3875(15) ?
C50 H50 . 0.9500 ?
C51 C52 . 1.3896(15) ?
C51 C59 . 1.5275(15) ?
C52 O2 . 1.3931(12) ?
O2 C53 . 1.4439(13) ?
C53 C54 . 1.5018(15) ?
C53 H53A . 0.9900 ?
C53 H53B . 0.9900 ?
C54 N1 . 1.3338(14) ?
C54 C55 . 1.3710(16) ?
C55 C56 . 1.3725(17) ?
C55 H55 . 0.9500 ?
C56 C57 . 1.3609(19) ?
C56 H56 . 0.9500 ?
C57 C58 . 1.3523(17) ?
C57 H57 . 0.9500 ?
C58 N1 . 1.3444(15) ?
C58 H58 . 0.9500 ?
C59 H59A . 0.9900 ?
C59 H59B . 0.9900 ?
C60 O6 . 1.1869(16) ?
C60 O4 . 1.3644(14) ?
C60 C61 . 1.4917(17) ?
C61 Cl1 . 1.7620(12) ?
C61 H61A . 0.9900 ?
C61 H61B . 0.9900 ?

loop_
_geom_hbond_atom_site_label_D
_geom_hbond_atom_site_label_H
_geom_hbond_atom_site_label_A
_geom_hbond_site_symmetry_A
_geom_hbond_distance_DH
_geom_hbond_distance_HA
_geom_hbond_distance_DA
_geom_hbond_angle_DHA
C41 H41A O2 . 0.99 2.36 3.1214(14) 132.9
C41 H41B O3 . 0.99 2.52 3.2783(15) 132.8
C42 H42A O5 . 0.99 2.60 3.2842(15) 126.7
C61 H61B N1 . 0.99 2.49 3.4007(17) 152.3
C56 H56 O5 8_765 0.95 2.56 3.2406(17) 128.9

loop_
_geom_torsion_atom_site_label_1
_geom_torsion_atom_site_label_2
_geom_torsion_atom_site_label_3
_geom_torsion_atom_site_label_4
_geom_torsion_site_symmetry_1
_geom_torsion_site_symmetry_2
_geom_torsion_site_symmetry_3
_geom_torsion_site_symmetry_4
_geom_torsion
_geom_torsion_publ_flag
C3 C4 C5 C10 . . . . 119.95(18) ?
C3' C4 C5 C10 . . . . -55.2(2) ?
C1 C4 C5 C10 . . . . -6.17(19) ?
C1' C4 C5 C10 . . . . 168.17(16) ?
C2 C4 C5 C10 . . . . -119.46(16) ?
C2' C4 C5 C10 . . . . 60.4(2) ?
C3 C4 C5 C6 . . . . -58.24(19) ?
C3' C4 C5 C6 . . . . 126.63(19) ?
C1 C4 C5 C6 . . . . 175.63(15) ?
C1' C4 C5 C6 . . . . -10.0(2) ?
C2 C4 C5 C6 . . . . 62.34(17) ?
C2' C4 C5 C6 . . . . -117.84(18) ?
C10 C5 C6 C7 . . . . 5.97(18) ?
C4 C5 C6 C7 . . . . -175.76(11) ?
C5 C6 C7 C8 . . . . 1.60(17) ?
C5 C6 C7 C59 . . . . -172.09(11) ?
C6 C7 C8 C9 . . . . -10.14(16) ?
C59 C7 C8 C9 . . . . 163.59(10) ?
C6 C7 C8 O4 . . . . 169.24(9) ?
C59 C7 C8 O4 . . . . -17.04(15) ?
C7 C8 C9 C10 . . . . 10.45(16) ?
O4 C8 C9 C10 . . . . -168.92(9) ?
C7 C8 C9 C11 . . . . -163.60(10) ?
O4 C8 C9 C11 . . . . 17.03(16) ?
C6 C5 C10 C9 . . . . -5.64(18) ?
C4 C5 C10 C9 . . . . 176.09(11) ?
C8 C9 C10 C5 . . . . -2.26(17) ?
C11 C9 C10 C5 . . . . 171.82(11) ?
C8 C9 C11 C12 . . . . 84.67(13) ?
C10 C9 C11 C12 . . . . -89.11(13) ?
C9 C11 C12 C21 . . . . -113.94(11) ?
C9 C11 C12 C13 . . . . 64.87(13) ?
C21 C12 C13 C14 . . . . 2.19(17) ?
C11 C12 C13 C14 . . . . -176.67(10) ?
C12 C13 C14 C19 . . . . 0.87(17) ?
C12 C13 C14 C15 . . . . -176.87(11) ?
C19 C14 C15 C18 . . . . 8.28(18) ?
C13 C14 C15 C18 . . . . -174.13(13) ?
C19 C14 C15 C17 . . . . 129.90(13) ?
C13 C14 C15 C17 . . . . -52.51(16) ?
C19 C14 C15 C16 . . . . -113.27(14) ?
C13 C14 C15 C16 . . . . 64.32(15) ?
C13 C14 C19 C20 . . . . -2.23(17) ?
C15 C14 C19 C20 . . . . 175.42(11) ?
C14 C19 C20 C21 . . . . 0.49(16) ?
C14 C19 C20 C29 . . . . 177.84(10) ?
C13 C12 C21 O3 . . . . 176.24(9) ?
C11 C12 C21 O3 . . . . -4.94(15) ?
C13 C12 C21 C20 . . . . -4.00(16) ?
C11 C12 C21 C20 . . . . 174.82(10) ?
C19 C20 C21 C12 . . . . 2.73(16) ?
C29 C20 C21 C12 . . . . -174.53(10) ?
C19 C20 C21 O3 . . . . -177.51(9) ?
C29 C20 C21 O3 . . . . 5.22(15) ?
O3 C22 C23 N2 . . . . -83.8(2) ?
O3 C22 C23 C24 . . . . 96.3(2) ?
N2 C23 C24 C25 . . . . 1.9(4) ?
C22 C23 C24 C25 . . . . -178.2(2) ?
C23 C24 C25 C26 . . . . 1.8(4) ?
C24 C25 C26 C27 . . . . -4.0(4) ?
C25 C26 C27 N2 . . . . 2.5(4) ?
C24 C23 N2 C27 . . . . -3.6(4) ?
C22 C23 N2 C27 . . . . 176.5(2) ?
C26 C27 N2 C23 . . . . 1.4(4) ?
O3 C22 C23' C24' . . . . 105.1(3) ?
N2' C23' C24' C25' . . . . -7.1(5) ?
C22 C23' C24' C25' . . . . 175.3(3) ?
C23' C24' C25' C26' . . . . 7.3(5) ?
C24' C25' C26' C27' . . . . -4.7(5) ?
C25' C26' C27' N2' . . . . 1.8(5) ?
C26' C27' N2' C23' . . . . -1.0(4) ?
C24' C23' N2' C27' . . . . 3.5(4) ?
C22 C23' N2' C27' . . . . -178.6(2) ?
C19 C20 C29 C30 . . . . -64.19(12) ?
C21 C20 C29 C30 . . . . 113.05(11) ?
C20 C29 C30 C31 . . . . 100.25(11) ?
C20 C29 C30 C35 . . . . -74.38(12) ?
C35 C30 C31 C32 . . . . 1.20(16) ?
C29 C30 C31 C32 . . . . -173.59(10) ?
C30 C31 C32 C33 . . . . 1.11(16) ?
C30 C31 C32 C36 . . . . 178.51(10) ?
C31 C32 C33 C34 . . . . -1.69(16) ?
C36 C32 C33 C34 . . . . -179.15(10) ?
C32 C33 C34 C35 . . . . -0.12(16) ?
C32 C33 C34 C42 . . . . 176.73(10) ?
C33 C34 C35 C30 . . . . 2.65(16) ?
C42 C34 C35 C30 . . . . -174.22(10) ?
C33 C34 C35 O1 . . . . 179.62(9) ?
C42 C34 C35 O1 . . . . 2.75(15) ?
C31 C30 C35 C34 . . . . -3.19(16) ?
C29 C30 C35 C34 . . . . 171.69(10) ?
C31 C30 C35 O1 . . . . 179.77(9) ?
C29 C30 C35 O1 . . . . -5.35(14) ?
C31 C32 C36 C38 . . . . 138.60(12) ?
C33 C32 C36 C38 . . . . -44.05(15) ?
C31 C32 C36 C37 . . . . 17.17(16) ?
C33 C32 C36 C37 . . . . -165.48(12) ?
C31 C32 C36 C39 . . . . -103.60(14) ?
C33 C32 C36 C39 . . . . 73.74(15) ?
O5 C40 C41 Cl2 . . . . -5.92(17) ?
O1 C40 C41 Cl2 . . . . 172.30(8) ?
C35 C34 C42 C43 . . . . 76.94(13) ?
C33 C34 C42 C43 . . . . -99.78(12) ?
C34 C42 C43 C44 . . . . 65.41(13) ?
C34 C42 C43 C52 . . . . -111.12(11) ?
C52 C43 C44 C45 . . . . 1.59(16) ?
C42 C43 C44 C45 . . . . -175.11(10) ?
C43 C44 C45 C50 . . . . 0.99(16) ?
C43 C44 C45 C46 . . . . 176.50(10) ?
C44 C45 C46 C47 . . . . -86.20(15) ?
C50 C45 C46 C47 . . . . 89.04(14) ?
C44 C45 C46 C49 . . . . 153.32(12) ?
C50 C45 C46 C49 . . . . -31.44(17) ?
C44 C45 C46 C48 . . . . 34.81(16) ?
C50 C45 C46 C48 . . . . -149.95(13) ?
C44 C45 C50 C51 . . . . -1.78(16) ?
C46 C45 C50 C51 . . . . -177.24(11) ?
C45 C50 C51 C52 . . . . -0.09(16) ?
C45 C50 C51 C59 . . . . 177.38(10) ?
C50 C51 C52 O2 . . . . 178.42(9) ?
C59 C51 C52 O2 . . . . 1.01(15) ?
C50 C51 C52 C43 . . . . 2.83(15) ?
C59 C51 C52 C43 . . . . -174.57(10) ?
C44 C43 C52 C51 . . . . -3.56(15) ?
C42 C43 C52 C51 . . . . 172.99(10) ?
C44 C43 C52 O2 . . . . -179.18(9) ?
C42 C43 C52 O2 . . . . -2.63(15) ?
C51 C52 O2 C53 . . . . 108.29(11) ?
C43 C52 O2 C53 . . . . -76.03(11) ?
C52 O2 C53 C54 . . . . -95.31(10) ?
O2 C53 C54 N1 . . . . -59.23(12) ?
O2 C53 C54 C55 . . . . 121.36(11) ?
N1 C54 C55 C56 . . . . 0.40(18) ?
C53 C54 C55 C56 . . . . 179.77(11) ?
C54 C55 C56 C57 . . . . -0.8(2) ?
C55 C56 C57 C58 . . . . 0.8(2) ?
C56 C57 C58 N1 . . . . -0.5(2) ?
C55 C54 N1 C58 . . . . -0.08(16) ?
C53 C54 N1 C58 . . . . -179.49(10) ?
C57 C58 N1 C54 . . . . 0.13(18) ?
C8 C7 C59 C51 . . . . -84.69(12) ?
C6 C7 C59 C51 . . . . 88.77(12) ?
C50 C51 C59 C7 . . . . -64.52(13) ?
C52 C51 C59 C7 . . . . 112.84(11) ?
O6 C60 C61 Cl1 . . . . -0.33(18) ?
O4 C60 C61 Cl1 . . . . -178.46(8) ?
O5 C40 O1 C35 . . . . -5.76(16) ?
C41 C40 O1 C35 . . . . 175.97(9) ?
C34 C35 O1 C40 . . . . 77.85(12) ?
C30 C35 O1 C40 . . . . -104.99(11) ?
C12 C21 O3 C22 . . . . -88.99(12) ?
C20 C21 O3 C22 . . . . 91.25(12) ?
C23 C22 O3 C21 . . . . 179.83(13) ?
C23' C22 O3 C21 . . . . 172.00(14) ?
O6 C60 O4 C8 . . . . -6.83(16) ?
C61 C60 O4 C8 . . . . 171.35(9) ?
C9 C8 O4 C60 . . . . 91.26(12) ?
C7 C8 O4 C60 . . . . -88.14(12) ?
